data_7718695
loop_
_publ_author_name
'Wu, Lei'
'Huang, Hongyu'
'Wang, Jialong'
'Jing, Qun'
'Huang, Yi'
'Yu, Xue'
'Chen, Zhaohui'

_publ_section_title
;
 Two mixed P-O anionic phosphates with a distinctive structural
 transformation and deep ultraviolet cutoff edge.
;
_journal_issue 22
_journal_name_full 'Dalton transactions (Cambridge, England : 2003)'
_journal_page_first 8778
_journal_page_last 8782
_journal_paper_doi 10.1039/d5dt00810g
_journal_volume 54
_journal_year 2025
_chemical_formula_moiety 'Cd4 Na3 O18 P5'
_chemical_formula_sum 'Cd4 Na3 O18 P5'
_chemical_formula_weight 961.42
_space_group_crystal_system triclinic
_space_group_IT_number 2
_space_group_name_Hall '-P 1'
_space_group_name_H-M_alt 'P -1'
_atom_sites_solution_primary dual
_audit_creation_date 2022-08-16
_audit_creation_method
;
Olex2 1.3
(compiled 2020.11.12 svn.r5f609507 for OlexSys, GUI svn.r6226)
;
_audit_update_record
;
2023-03-03 deposited with the CCDC.	2025-05-06 downloaded from the CCDC.
;
_cell_angle_alpha 98.2750(10)
_cell_angle_beta 92.1390(10)
_cell_angle_gamma 90.6220(10)
_cell_formula_units_Z 2
_cell_length_a 6.7307(3)
_cell_length_b 9.6642(5)
_cell_length_c 11.5063(6)
_cell_measurement_reflns_used 5813
_cell_measurement_temperature 296.15
_cell_measurement_theta_max 25.02
_cell_measurement_theta_min 2.97
_cell_volume 740.04(6)
_computing_molecular_graphics 'Olex2 1.3 (Dolomanov et al., 2009)'
_computing_publication_material 'Olex2 1.3 (Dolomanov et al., 2009)'
_computing_structure_refinement 'SHELXL 2014/7 (Sheldrick, 2015)'
_computing_structure_solution 'SHELXT 2014/5 (Sheldrick, 2014)'
_diffrn_ambient_temperature 296.15
_diffrn_measured_fraction_theta_full 0.994
_diffrn_measured_fraction_theta_max 0.994
_diffrn_measurement_device_type 'CCD area detector'
_diffrn_measurement_method 'phi and omega scans'
_diffrn_radiation_monochromator graphite
_diffrn_radiation_type MoK\a
_diffrn_radiation_wavelength 0.71073
_diffrn_reflns_av_R_equivalents 0.0531
_diffrn_reflns_av_unetI/netI 0.0448
_diffrn_reflns_Laue_measured_fraction_full 0.994
_diffrn_reflns_Laue_measured_fraction_max 0.994
_diffrn_reflns_limit_h_max 8
_diffrn_reflns_limit_h_min -7
_diffrn_reflns_limit_k_max 11
_diffrn_reflns_limit_k_min -11
_diffrn_reflns_limit_l_max 13
_diffrn_reflns_limit_l_min -13
_diffrn_reflns_number 14860
_diffrn_reflns_point_group_measured_fraction_full 0.994
_diffrn_reflns_point_group_measured_fraction_max 0.994
_diffrn_reflns_theta_full 25.050
_diffrn_reflns_theta_max 25.050
_diffrn_reflns_theta_min 2.130
_diffrn_source_current 30.0
_diffrn_source_power 1.5
_diffrn_source_voltage 50.0
_exptl_absorpt_coefficient_mu 6.406
_exptl_absorpt_correction_type none
_exptl_crystal_colour colourless
_exptl_crystal_colour_primary colourless
_exptl_crystal_density_diffrn 4.315
_exptl_crystal_description block
_exptl_crystal_F_000 888
_exptl_crystal_size_max 0.1
_exptl_crystal_size_mid 0.1
_exptl_crystal_size_min 0.1
_refine_diff_density_max 1.399
_refine_diff_density_min -1.284
_refine_diff_density_rms 0.210
_refine_ls_extinction_coef 0.0024(2)
_refine_ls_extinction_expression Fc^*^=kFc[1+0.001xFc^2^\l^3^/sin(2\q)]^-1/4^
_refine_ls_extinction_method 'SHELXL-2014/7 (Sheldrick 2014'
_refine_ls_goodness_of_fit_ref 1.050
_refine_ls_hydrogen_treatment undef
_refine_ls_matrix_type full
_refine_ls_number_parameters 262
_refine_ls_number_reflns 2599
_refine_ls_number_restraints 0
_refine_ls_restrained_S_all 1.050
_refine_ls_R_factor_all 0.0456
_refine_ls_R_factor_gt 0.0328
_refine_ls_shift/su_max 0.000
_refine_ls_shift/su_mean 0.000
_refine_ls_structure_factor_coef Fsqd
_refine_ls_weighting_details 'w=1/[\s^2^(Fo^2^)+(0.0071P)^2^+6.4634P] where P=(Fo^2^+2Fc^2^)/3'
_refine_ls_weighting_scheme calc
_refine_ls_wR_factor_gt 0.0543
_refine_ls_wR_factor_ref 0.0591
_reflns_Friedel_coverage 0.000
_reflns_number_gt 2186
_reflns_number_total 2599
_reflns_threshold_expression 'I > 2\s(I)'
_cod_data_source_file d5dt00810g2.cif
_cod_data_source_block 2
_cod_depositor_comments 'Adding full bibliography for 7718695--7718696.cif.'
_cod_database_code 7718695
_shelx_shelxl_version_number 2014/7
_shelx_space_group_comment
;
The symmetry employed for this shelxl refinement is uniquely defined
by the following loop, which should always be used as a source of
symmetry information in preference to the above space-group names.
They are only intended as comments.
;
_shelx_estimated_absorpt_t_max 0.567
_shelx_estimated_absorpt_t_min 0.567
_olex2_refinement_description
;
1. Shared sites
{Cd2, Na2}
{Cd3, Na3}
{Cd1, Na5}
{Cd5, Na1}
2. Uiso/Uaniso restraints and constraints
: with sigma of 0.005 and sigma for terminal atoms of 0.001
Uanis(Cd2) = Uanis(Na2)
Uanis(Cd3) = Uanis(Na3)
Uiso(Cd1) = Uiso(Na5)
Uiso(Cd5) = Uiso(Na1)
3. Others
 Fixed Sof: Cd1(0.85) Cd2(0.75) Cd3(0.6) Cd5(0.8) Na2(0.25) Na3(0.4) Na5(0.15)
 Na1(0.2)
;
_olex2_submission_special_instructions 'No special instructions were received'

loop_
_space_group_symop_operation_xyz
'x, y, z'
'-x, -y, -z'

loop_
_atom_site_label
_atom_site_type_symbol
_atom_site_fract_x
_atom_site_fract_y
_atom_site_fract_z
_atom_site_U_iso_or_equiv
_atom_site_adp_type
_atom_site_occupancy
_atom_site_site_symmetry_order
_atom_site_calc_flag
_atom_site_refinement_flags_posn
_atom_site_refinement_flags_adp
_atom_site_refinement_flags_occupancy
_atom_site_disorder_assembly
_atom_site_disorder_group
Cd1 Cd 0.83014(9) 0.40992(6) -0.11735(5) 0.01319(17) Uiso 0.85 1 d . . P A 19
Cd2 Cd 0.15171(10) 0.22210(7) 0.07116(6) 0.01598(18) Uani 0.75 1 d . . P B 5
Cd3 Cd 0.50344(12) 0.07208(8) 0.87237(7) 0.0188(2) Uani 0.6 1 d . . P C 12
Cd4 Cd 0.73417(7) 0.37236(5) 0.38695(4) 0.01393(16) Uani 1 1 d . . . D 16
Cd5 Cd 0.01576(9) 0.27824(6) 0.59376(5) 0.01210(17) Uiso 0.8 1 d . . P E 21
Na4 Na 0.4636(5) 0.7583(3) 0.3699(3) 0.0324(8) Uani 1 1 d . . . F 17
P1 P 0.6734(3) 0.56767(18) 0.15952(15) 0.0102(4) Uani 1 1 d . . . . .
P2 P 0.6697(3) 0.26165(18) 0.10625(15) 0.0102(4) Uani 1 1 d . . . . .
P3 P 0.2264(3) 0.42467(18) 0.35287(15) 0.0099(4) Uani 1 1 d . . . . .
P4 P 0.2598(3) -0.01139(18) 0.60491(15) 0.0099(4) Uani 1 1 d . . . . .
P5 P -0.0102(3) 0.07162(18) 0.80080(15) 0.0099(4) Uani 1 1 d . . . . .
O1 O 0.8247(7) 0.5830(5) 0.0673(4) 0.0134(11) Uani 1 1 d . . . . .
O2 O 0.8250(7) 0.2596(5) 0.0139(4) 0.0147(11) Uani 1 1 d . . . . .
O3 O 0.5721(7) 0.4158(4) 0.1212(4) 0.0127(11) Uani 1 1 d . . . . .
O4 O 0.4944(7) 0.1646(5) 0.0627(4) 0.0169(11) Uani 1 1 d . . . . .
O5 O 0.7640(7) 0.5697(5) 0.2831(4) 0.0140(11) Uani 1 1 d . . . . .
O6 O 0.5014(7) 0.6668(5) 0.1596(4) 0.0132(11) Uani 1 1 d . . . . .
O7 O 0.4139(7) 0.3474(5) 0.3793(5) 0.0200(12) Uani 1 1 d . . . . .
O8 O 0.1745(7) 0.4106(5) 0.2200(4) 0.0173(11) Uani 1 1 d . . . . .
O9 O 0.2500(7) 0.5806(4) 0.4026(4) 0.0141(11) Uani 1 1 d . . . . .
O10 O 0.0610(7) 0.3592(5) 0.4164(4) 0.0127(10) Uani 1 1 d . . . . .
O11 O 0.2337(7) 0.1153(5) 0.5425(4) 0.0165(11) Uani 1 1 d . . . . .
O12 O -0.0965(7) 0.2021(5) 0.7605(4) 0.0147(11) Uani 1 1 d . . . . .
O13 O 0.0662(6) -0.0181(4) 0.6822(4) 0.0113(10) Uani 1 1 d . . . . .
O14 O -0.1760(7) -0.0228(5) 0.8343(4) 0.0135(11) Uani 1 1 d . . . . .
O15 O 0.1611(7) 0.0959(5) 0.8884(4) 0.0149(11) Uani 1 1 d . . . . .
O16 O 0.4464(7) 0.0104(5) 0.6830(4) 0.0149(11) Uani 1 1 d . . . . .
O17 O 0.2544(7) -0.1482(4) 0.5225(4) 0.0130(11) Uani 1 1 d . . . . .
O18 O 0.7595(7) 0.2357(5) 0.2206(4) 0.0190(12) Uani 1 1 d . . . . .
Na2 Na 0.15171(10) 0.22210(7) 0.07116(6) 0.01598(18) Uani 0.25 1 d . . P B 6
Na6 Na 0.2848(4) 0.1261(2) 0.3550(2) 0.0080(6) Uani 1 1 d . . . G 11
Na3 Na 0.50344(12) 0.07208(8) 0.87237(7) 0.0188(2) Uani 0.4 1 d . . P C 13
Na5 Na 0.83014(9) 0.40992(6) -0.11735(5) 0.01319(17) Uiso 0.15 1 d . . P A 20
Na1 Na 0.01576(9) 0.27824(6) 0.59376(5) 0.01210(17) Uiso 0.2 1 d . . P E 22

loop_
_atom_site_aniso_label
_atom_site_aniso_U_11
_atom_site_aniso_U_22
_atom_site_aniso_U_33
_atom_site_aniso_U_23
_atom_site_aniso_U_13
_atom_site_aniso_U_12
Cd2 0.0168(4) 0.0158(4) 0.0143(4) -0.0010(3) -0.0025(3) 0.0026(3)
Cd3 0.0156(5) 0.0273(5) 0.0123(4) -0.0010(3) 0.0004(3) 0.0045(4)
Cd4 0.0097(3) 0.0198(3) 0.0118(3) 0.0011(2) -0.0011(2) -0.0001(2)
Na4 0.036(2) 0.0257(17) 0.0329(19) -0.0085(14) 0.0171(15) -0.0169(15)
P1 0.0081(10) 0.0122(9) 0.0102(9) 0.0012(7) 0.0001(7) 0.0007(7)
P2 0.0101(10) 0.0102(9) 0.0097(9) 0.0000(7) 0.0006(7) -0.0028(7)
P3 0.0082(9) 0.0102(9) 0.0116(9) 0.0021(7) 0.0008(7) 0.0006(7)
P4 0.0106(10) 0.0083(9) 0.0108(9) 0.0011(7) 0.0004(7) 0.0005(7)
P5 0.0103(10) 0.0111(9) 0.0081(9) 0.0002(7) 0.0014(7) 0.0000(7)
O1 0.009(3) 0.016(3) 0.016(3) 0.002(2) 0.005(2) 0.000(2)
O2 0.018(3) 0.018(3) 0.010(2) 0.006(2) 0.005(2) 0.003(2)
O3 0.009(3) 0.011(2) 0.017(3) 0.000(2) 0.002(2) -0.002(2)
O4 0.014(3) 0.016(3) 0.019(3) -0.001(2) -0.002(2) -0.005(2)
O5 0.018(3) 0.014(3) 0.010(2) 0.001(2) -0.001(2) -0.002(2)
O6 0.012(3) 0.015(3) 0.013(3) 0.001(2) 0.001(2) 0.006(2)
O7 0.008(3) 0.014(3) 0.040(3) 0.007(2) 0.001(2) 0.002(2)
O8 0.019(3) 0.018(3) 0.015(3) 0.001(2) 0.001(2) -0.003(2)
O9 0.015(3) 0.010(2) 0.018(3) 0.003(2) 0.001(2) 0.000(2)
O10 0.010(3) 0.019(3) 0.010(2) 0.007(2) -0.003(2) 0.000(2)
O11 0.019(3) 0.013(3) 0.018(3) 0.003(2) 0.006(2) 0.001(2)
O12 0.017(3) 0.016(3) 0.012(3) 0.001(2) 0.001(2) 0.006(2)
O13 0.009(3) 0.011(2) 0.015(3) 0.002(2) 0.002(2) -0.0003(19)
O14 0.012(3) 0.017(3) 0.012(3) 0.004(2) 0.003(2) -0.003(2)
O15 0.011(3) 0.017(3) 0.015(3) -0.001(2) -0.003(2) -0.003(2)
O16 0.007(3) 0.024(3) 0.014(3) 0.002(2) 0.000(2) 0.000(2)
O17 0.017(3) 0.010(2) 0.010(2) -0.003(2) 0.000(2) -0.001(2)
O18 0.029(3) 0.015(3) 0.011(3) 0.001(2) -0.007(2) 0.004(2)
Na2 0.0168(4) 0.0158(4) 0.0143(4) -0.0010(3) -0.0025(3) 0.0026(3)
Na6 0.0122(14) 0.0062(13) 0.0049(13) -0.0012(10) -0.0022(11) -0.0017(10)
Na3 0.0156(5) 0.0273(5) 0.0123(4) -0.0010(3) 0.0004(3) 0.0045(4)

loop_
_atom_type_symbol
_atom_type_description
_atom_type_scat_dispersion_real
_atom_type_scat_dispersion_imag
_atom_type_scat_source
Cd Cd -0.8075 1.2024 'International Tables Vol C Tables 4.2.6.8 and 6.1.1.4'
Na Na 0.0362 0.0249 'International Tables Vol C Tables 4.2.6.8 and 6.1.1.4'
O O 0.0106 0.0060 'International Tables Vol C Tables 4.2.6.8 and 6.1.1.4'
P P 0.1023 0.0942 'International Tables Vol C Tables 4.2.6.8 and 6.1.1.4'

loop_
_geom_angle_atom_site_label_1
_geom_angle_atom_site_label_2
_geom_angle_atom_site_label_3
_geom_angle
_geom_angle_site_symmetry_1
_geom_angle_site_symmetry_3
_geom_angle_publ_flag
O1 Cd1 O1 81.62(15) 2_765 . ?
O2 Cd1 O1 81.15(15) . . ?
O2 Cd1 O1 82.41(16) . 2_765 ?
O2 Cd1 O6 83.81(16) . 2_665 ?
O2 Cd1 O12 80.18(16) . 1_654 ?
O6 Cd1 O1 106.03(14) 2_665 . ?
O6 Cd1 O1 163.01(15) 2_665 2_765 ?
O8 Cd1 O1 88.47(16) 2_665 . ?
O8 Cd1 O1 97.66(16) 2_665 2_765 ?
O8 Cd1 O2 169.51(16) 2_665 . ?
O8 Cd1 O6 97.69(16) 2_665 2_665 ?
O8 Cd1 O12 110.29(16) 2_665 1_654 ?
O12 Cd1 O1 157.96(15) 1_654 . ?
O12 Cd1 O1 84.40(15) 1_654 2_765 ?
O12 Cd1 O6 83.49(15) 1_654 2_665 ?
O2 Cd2 O1 75.22(15) 1_455 2_665 ?
O2 Cd2 O4 161.32(16) 1_455 . ?
O2 Cd2 O14 111.18(16) 1_455 2_556 ?
O4 Cd2 O1 94.88(15) . 2_665 ?
O8 Cd2 O1 83.67(15) . 2_665 ?
O8 Cd2 O2 95.71(16) . 1_455 ?
O8 Cd2 O4 98.93(16) . . ?
O8 Cd2 O14 105.49(16) . 2_556 ?
O14 Cd2 O1 167.78(15) 2_556 2_665 ?
O14 Cd2 O4 75.94(16) 2_556 . ?
O15 Cd2 O1 76.84(15) 1_554 2_665 ?
O15 Cd2 O2 83.50(16) 1_554 1_455 ?
O15 Cd2 O4 78.78(16) 1_554 . ?
O15 Cd2 O8 160.05(17) 1_554 . ?
O15 Cd2 O14 93.26(16) 1_554 2_556 ?
O4 Cd3 Cd3 46.92(12) 1_556 2_657 ?
O4 Cd3 Cd3 40.90(11) 2_656 2_657 ?
O4 Cd3 O4 87.83(16) 1_556 2_656 ?
O4 Cd3 O6 83.05(15) 1_556 2_666 ?
O4 Cd3 O6 170.87(15) 2_656 2_666 ?
O4 Cd3 O14 109.21(16) 1_556 1_655 ?
O4 Cd3 O15 80.48(16) 1_556 . ?
O6 Cd3 Cd3 129.97(10) 2_666 2_657 ?
O14 Cd3 Cd3 90.10(11) 1_655 2_657 ?
O14 Cd3 O4 72.98(15) 1_655 2_656 ?
O14 Cd3 O6 110.20(15) 1_655 2_666 ?
O15 Cd3 Cd3 86.51(12) . 2_657 ?
O15 Cd3 O4 93.72(16) . 2_656 ?
O15 Cd3 O6 84.65(15) . 2_666 ?
O15 Cd3 O14 162.77(16) . 1_655 ?
O16 Cd3 Cd3 139.33(13) . 2_657 ?
O16 Cd3 O4 166.17(17) . 1_556 ?
O16 Cd3 O4 99.62(16) . 2_656 ?
O16 Cd3 O6 89.28(16) . 2_666 ?
O16 Cd3 O14 84.22(16) . 1_655 ?
O16 Cd3 O15 87.38(16) . . ?
O5 Cd4 O17 171.21(15) . 2_656 ?
O7 Cd4 O5 99.48(17) . . ?
O7 Cd4 O9 92.83(18) . 2_666 ?
O7 Cd4 O10 167.62(17) . 1_655 ?
O7 Cd4 O17 86.79(16) . 2_656 ?
O7 Cd4 O18 91.81(19) . . ?
O9 Cd4 O5 116.94(15) 2_666 . ?
O9 Cd4 O17 68.53(14) 2_666 2_656 ?
O10 Cd4 O5 92.90(16) 1_655 . ?
O10 Cd4 O9 81.26(16) 1_655 2_666 ?
O10 Cd4 O17 80.93(15) 1_655 2_656 ?
O18 Cd4 O5 88.66(16) . . ?
O18 Cd4 O9 152.76(16) . 2_666 ?
O18 Cd4 O10 88.69(17) . 1_655 ?
O18 Cd4 O17 84.96(16) . 2_656 ?
O5 Cd5 O17 170.55(15) 2_666 2_556 ?
O9 Cd5 O5 98.39(16) 2_566 2_666 ?
O9 Cd5 O10 82.23(16) 2_566 . ?
O9 Cd5 O12 87.99(16) 2_566 . ?
O9 Cd5 O17 72.38(15) 2_566 2_556 ?
O10 Cd5 O5 99.90(16) . 2_666 ?
O10 Cd5 O17 81.15(15) . 2_556 ?
O11 Cd5 O5 96.34(17) . 2_666 ?
O11 Cd5 O9 163.75(17) . 2_566 ?
O11 Cd5 O10 88.51(16) . . ?
O11 Cd5 O12 99.47(16) . . ?
O11 Cd5 O17 93.07(16) . 2_556 ?
O12 Cd5 O5 87.67(16) . 2_666 ?
O12 Cd5 O10 168.39(16) . . ?
O12 Cd5 O17 89.95(16) . 2_556 ?
P4 Na4 P1 98.88(9) 2_666 . ?
O5 Na4 P1 28.38(10) . . ?
O5 Na4 P4 93.49(13) . 2_666 ?
O5 Na4 O12 123.59(16) . 2_566 ?
O6 Na4 P1 27.16(11) . . ?
O6 Na4 P4 100.18(14) . 2_666 ?
O6 Na4 O5 55.50(15) . . ?
O6 Na4 O12 70.73(16) . 2_566 ?
O9 Na4 P1 93.34(14) . . ?
O9 Na4 P4 165.16(18) . 2_666 ?
O9 Na4 O5 93.28(17) . . ?
O9 Na4 O6 94.54(18) . . ?
O9 Na4 O11 140.2(2) . 2_666 ?
O9 Na4 O12 73.93(17) . 2_566 ?
O9 Na4 O16 155.6(2) . 2_666 ?
O9 Na4 O17 72.79(17) . 1_565 ?
O11 Na4 P1 97.02(14) 2_666 . ?
O11 Na4 P4 29.79(12) 2_666 2_666 ?
O11 Na4 O5 79.01(16) 2_666 . ?
O11 Na4 O6 111.65(19) 2_666 . ?
O11 Na4 O12 141.95(19) 2_666 2_566 ?
O11 Na4 O16 59.52(16) 2_666 2_666 ?
O12 Na4 P1 96.34(13) 2_566 . ?
O12 Na4 P4 112.74(14) 2_566 2_666 ?
O16 Na4 P1 98.04(14) 2_666 . ?
O16 Na4 P4 29.74(11) 2_666 2_666 ?
O16 Na4 O5 106.90(17) 2_666 . ?
O16 Na4 O6 86.16(18) 2_666 . ?
O16 Na4 O12 83.41(17) 2_666 2_566 ?
O17 Na4 P1 165.99(16) 1_565 . ?
O17 Na4 P4 95.13(14) 1_565 2_666 ?
O17 Na4 O5 150.5(2) 1_565 . ?
O17 Na4 O6 148.7(2) 1_565 . ?
O17 Na4 O11 95.05(18) 1_565 2_666 ?
O17 Na4 O12 78.25(17) 1_565 2_566 ?
O17 Na4 O16 94.19(18) 1_565 2_666 ?
O1 P1 Na4 138.9(2) . . ?
O1 P1 O3 105.5(2) . . ?
O1 P1 O5 114.0(3) . . ?
O1 P1 Na5 124.93(19) . 2_665 ?
O1 P1 Na5 36.86(18) . 2_765 ?
O3 P1 Na4 114.67(18) . . ?
O3 P1 Na5 68.68(17) . 2_665 ?
O3 P1 Na5 115.72(17) . 2_765 ?
O5 P1 Na4 62.68(19) . . ?
O5 P1 O3 107.0(3) . . ?
O5 P1 Na5 77.29(18) . 2_765 ?
O5 P1 Na5 120.01(19) . 2_665 ?
O6 P1 Na4 48.46(19) . . ?
O6 P1 O1 114.4(3) . . ?
O6 P1 O3 104.0(3) . . ?
O6 P1 O5 111.0(3) . . ?
O6 P1 Na5 135.20(19) . 2_765 ?
O6 P1 Na5 35.32(18) . 2_665 ?
Na5 P1 Na5 161.14(6) 2_765 2_665 ?
O2 P2 O3 107.0(3) . . ?
O2 P2 O4 111.4(3) . . ?
O2 P2 Na2 38.57(18) . 1_655 ?
O2 P2 Na3 71.68(19) . 1_554 ?
O3 P2 Na2 120.97(17) . 1_655 ?
O3 P2 Na3 111.40(18) . 1_554 ?
O4 P2 O3 103.3(3) . . ?
O4 P2 Na2 130.65(19) . 1_655 ?
O4 P2 Na3 40.04(18) . 1_554 ?
O18 P2 O2 111.4(3) . . ?
O18 P2 O3 109.5(3) . . ?
O18 P2 O4 113.7(3) . . ?
O18 P2 Na2 72.8(2) . 1_655 ?
O18 P2 Na3 135.7(2) . 1_554 ?
O7 P3 O8 112.3(3) . . ?
O7 P3 O9 110.1(3) . . ?
O7 P3 O10 105.6(3) . . ?
O7 P3 Na6 50.38(19) . . ?
O7 P3 Na5 122.8(2) . 2_665 ?
O7 P3 Na1 145.5(2) . 2_566 ?
O8 P3 Na6 95.18(19) . . ?
O8 P3 Na5 33.52(17) . 2_665 ?
O8 P3 Na1 92.14(19) . 2_566 ?
O9 P3 O8 108.9(3) . . ?
O9 P3 Na6 154.4(2) . . ?
O9 P3 Na5 75.60(18) . 2_665 ?
O9 P3 Na1 36.24(18) . 2_566 ?
O10 P3 O8 110.4(3) . . ?
O10 P3 O9 109.3(3) . . ?
O10 P3 Na6 68.11(18) . . ?
O10 P3 Na5 126.67(18) . 2_665 ?
O10 P3 Na1 86.67(18) . 2_566 ?
O11 P4 Na4 54.1(2) . 2_666 ?
O11 P4 O13 105.8(3) . . ?
O11 P4 Na6 32.12(18) . . ?
O11 P4 Na6 118.4(2) . 2_656 ?
O11 P4 Na3 111.83(19) . . ?
O11 P4 Na1 34.23(18) . . ?
O13 P4 Na4 122.84(18) . 2_666 ?
O13 P4 Na6 130.46(18) . 2_656 ?
O13 P4 Na6 126.24(18) . . ?
O13 P4 Na3 83.94(17) . . ?
O13 P4 Na1 72.66(16) . . ?
O16 P4 Na4 54.3(2) . 2_666 ?
O16 P4 O11 108.4(3) . . ?
O16 P4 O13 110.8(3) . . ?
O16 P4 Na6 114.2(2) . . ?
O16 P4 Na6 36.06(18) . 2_656 ?
O16 P4 Na3 27.52(17) . . ?
O16 P4 Na1 112.83(19) . . ?
O17 P4 Na4 132.5(2) . 2_666 ?
O17 P4 O11 113.4(3) . . ?
O17 P4 O13 104.6(3) . . ?
O17 P4 O16 113.5(3) . . ?
O17 P4 Na6 78.40(19) . 2_656 ?
O17 P4 Na6 83.16(19) . . ?
O17 P4 Na3 129.16(19) . . ?
O17 P4 Na1 130.90(19) . . ?
Na6 P4 Na6 103.30(7) 2_656 . ?
O12 P5 O13 104.3(2) . . ?
O12 P5 O14 110.5(3) . . ?
O12 P5 Na2 97.03(18) . 1_556 ?
O12 P5 Na6 94.61(19) . 2_556 ?
O12 P5 Na3 74.51(19) . 1_455 ?
O12 P5 Na1 36.82(18) . . ?
O13 P5 Na2 141.74(18) . 1_556 ?
O13 P5 Na6 59.01(17) . 2_556 ?
O13 P5 Na3 122.16(17) . 1_455 ?
O13 P5 Na1 70.98(16) . . ?
O14 P5 O13 102.0(2) . . ?
O14 P5 Na2 99.73(18) . 1_556 ?
O14 P5 Na6 50.80(18) . 2_556 ?
O14 P5 Na3 37.61(18) . 1_455 ?
O14 P5 Na1 132.44(19) . . ?
O15 P5 O12 115.5(3) . . ?
O15 P5 O13 108.5(3) . . ?
O15 P5 O14 114.6(3) . . ?
O15 P5 Na2 33.30(18) . 1_556 ?
O15 P5 Na6 149.8(2) . 2_556 ?
O15 P5 Na3 124.3(2) . 1_455 ?
O15 P5 Na1 112.0(2) . . ?
Cd1 O1 Cd1 98.38(15) 2_765 . ?
P1 O1 Cd1 120.5(3) . 2_765 ?
P1 O1 Cd1 120.5(2) . . ?
P1 O1 Cd2 128.5(2) . 2_665 ?
P1 O1 Na2 128.5(2) . 2_665 ?
P1 O1 Na5 120.5(3) . 2_765 ?
P1 O1 Na5 120.5(2) . . ?
Na5 O1 Na5 98.38(15) 2_765 . ?
P2 O2 Cd1 123.5(3) . . ?
P2 O2 Cd2 117.4(3) . 1_655 ?
P2 O2 Na2 117.4(3) . 1_655 ?
P2 O2 Na5 123.5(3) . . ?
P1 O3 P2 130.3(3) . . ?
Cd3 O4 Cd3 92.17(16) 1_554 2_656 ?
P2 O4 Cd2 126.4(3) . . ?
P2 O4 Cd3 116.4(3) . 2_656 ?
P2 O4 Cd3 114.1(3) . 1_554 ?
P2 O4 Na2 126.4(3) . . ?
P2 O4 Na3 116.4(3) . 2_656 ?
P2 O4 Na3 114.1(3) . 1_554 ?
Na3 O4 Na3 92.17(16) 1_554 2_656 ?
P1 O5 Cd4 121.7(2) . . ?
P1 O5 Cd5 134.6(3) . 2_666 ?
P1 O5 Na4 88.9(2) . . ?
P1 O5 Na1 134.6(3) . 2_666 ?
P1 O6 Cd1 122.9(3) . 2_665 ?
P1 O6 Cd3 129.9(3) . 2_666 ?
P1 O6 Na4 104.4(2) . . ?
P1 O6 Na3 129.9(3) . 2_666 ?
P1 O6 Na5 122.9(3) . 2_665 ?
P3 O7 Cd4 141.1(3) . . ?
P3 O7 Na6 98.7(2) . . ?
P3 O8 Cd1 124.1(3) . 2_665 ?
P3 O8 Cd2 133.3(3) . . ?
P3 O8 Na2 133.3(3) . . ?
P3 O8 Na5 124.1(3) . 2_665 ?
P3 O9 Cd4 114.1(2) . 2_666 ?
P3 O9 Cd5 120.0(3) . 2_566 ?
P3 O9 Na4 134.4(3) . . ?
P3 O9 Na1 120.0(3) . 2_566 ?
P3 O10 Cd4 128.2(3) . 1_455 ?
P3 O10 Cd5 138.8(3) . . ?
P3 O10 Na6 80.67(19) . . ?
P3 O10 Na1 138.8(3) . . ?
P4 O11 Cd5 123.0(3) . . ?
P4 O11 Na4 96.1(2) . 2_666 ?
P4 O11 Na6 126.5(3) . . ?
P4 O11 Na1 123.0(3) . . ?
P5 O12 Cd1 125.8(3) . 1_456 ?
P5 O12 Cd5 119.9(3) . . ?
P5 O12 Na4 130.7(3) . 2_566 ?
P5 O12 Na5 125.8(3) . 1_456 ?
P5 O12 Na1 119.9(3) . . ?
P4 O13 P5 134.7(3) . . ?
P4 O13 Na6 135.2(2) . 2_556 ?
P5 O13 Na6 88.43(19) . 2_556 ?
P5 O14 Cd2 129.1(3) . 2_556 ?
P5 O14 Cd3 119.3(3) . 1_455 ?
P5 O14 Na2 129.1(3) . 2_556 ?
P5 O14 Na6 98.9(2) . 2_556 ?
P5 O14 Na3 119.3(3) . 1_455 ?
P5 O15 Cd2 125.5(3) . 1_556 ?
P5 O15 Cd3 132.9(3) . . ?
P5 O15 Na2 125.5(3) . 1_556 ?
P5 O15 Na3 132.9(3) . . ?
P4 O16 Cd3 133.9(3) . . ?
P4 O16 Na4 96.0(2) . 2_666 ?
P4 O16 Na6 120.8(3) . 2_656 ?
P4 O16 Na3 133.9(3) . . ?
P4 O17 Cd4 117.7(2) . 2_656 ?
P4 O17 Cd5 132.2(3) . 2_556 ?
P4 O17 Na4 132.4(3) . 1_545 ?
P4 O17 Na1 132.2(3) . 2_556 ?
P2 O18 Cd4 125.2(3) . . ?
P2 Na2 P5 81.89(4) 1_455 1_554 ?
O1 Na2 P2 93.87(10) 2_665 1_455 ?
O1 Na2 P5 73.50(10) 2_665 1_554 ?
O2 Na2 P2 24.06(11) 1_455 1_455 ?
O2 Na2 P5 62.36(11) 1_455 1_554 ?
O2 Na2 O1 75.22(15) 1_455 2_665 ?
O2 Na2 O4 161.32(16) 1_455 . ?
O2 Na2 O14 111.18(16) 1_455 2_556 ?
O4 Na2 P2 171.21(12) . 1_455 ?
O4 Na2 P5 99.88(11) . 1_554 ?
O4 Na2 O1 94.88(15) . 2_665 ?
O8 Na2 P2 82.79(12) . 1_455 ?
O8 Na2 P5 151.44(12) . 1_554 ?
O8 Na2 O1 83.67(15) . 2_665 ?
O8 Na2 O2 95.71(16) . 1_455 ?
O8 Na2 O4 98.93(16) . . ?
O8 Na2 O14 105.49(16) . 2_556 ?
O14 Na2 P2 95.29(11) 2_556 1_455 ?
O14 Na2 P5 99.81(11) 2_556 1_554 ?
O14 Na2 O1 167.78(15) 2_556 2_665 ?
O14 Na2 O4 75.94(16) 2_556 . ?
O15 Na2 P2 102.54(12) 1_554 1_455 ?
O15 Na2 P5 21.16(12) 1_554 1_554 ?
O15 Na2 O1 76.84(15) 1_554 2_665 ?
O15 Na2 O2 83.50(16) 1_554 1_455 ?
O15 Na2 O4 78.78(16) 1_554 . ?
O15 Na2 O8 160.05(17) 1_554 . ?
O15 Na2 O14 93.26(16) 1_554 2_556 ?
P3 Na6 P4 119.12(9) . 2_656 ?
P3 Na6 P4 120.77(9) . . ?
P3 Na6 P5 117.10(9) . 2_556 ?
P4 Na6 P4 76.70(7) 2_656 . ?
P5 Na6 P4 99.77(8) 2_556 . ?
P5 Na6 P4 115.41(8) 2_556 2_656 ?
O7 Na6 P3 30.90(12) . . ?
O7 Na6 P4 88.35(14) . 2_656 ?
O7 Na6 P4 113.96(15) . . ?
O7 Na6 P5 142.78(16) . 2_556 ?
O7 Na6 O10 56.97(16) . . ?
O7 Na6 O13 134.95(18) . 2_556 ?
O7 Na6 O14 118.7(2) . 2_556 ?
O10 Na6 P3 31.22(10) . . ?
O10 Na6 P4 140.13(13) . 2_656 ?
O10 Na6 P4 98.51(12) . . ?
O10 Na6 P5 104.44(12) . 2_556 ?
O11 Na6 P3 99.56(14) . . ?
O11 Na6 P4 88.71(15) . 2_656 ?
O11 Na6 P4 21.33(12) . . ?
O11 Na6 P5 110.75(15) . 2_556 ?
O11 Na6 O7 97.26(19) . . ?
O11 Na6 O10 78.09(16) . . ?
O11 Na6 O13 85.02(18) . 2_556 ?
O11 Na6 O14 140.96(19) . 2_556 ?
O11 Na6 O16 103.60(19) . 2_656 ?
O13 Na6 P3 104.18(13) 2_556 . ?
O13 Na6 P4 136.69(13) 2_556 2_656 ?
O13 Na6 P4 82.53(12) 2_556 . ?
O13 Na6 P5 32.56(10) 2_556 2_556 ?
O13 Na6 O10 79.97(15) 2_556 . ?
O14 Na6 P3 103.94(14) 2_556 . ?
O14 Na6 P4 127.32(14) 2_556 . ?
O14 Na6 P4 105.94(14) 2_556 2_656 ?
O14 Na6 P5 30.28(12) 2_556 2_556 ?
O14 Na6 O10 107.88(17) 2_556 . ?
O14 Na6 O13 59.32(15) 2_556 2_556 ?
O16 Na6 P3 131.56(16) 2_656 . ?
O16 Na6 P4 86.39(14) 2_656 . ?
O16 Na6 P4 23.09(12) 2_656 2_656 ?
O16 Na6 P5 93.34(14) 2_656 2_556 ?
O16 Na6 O7 103.63(19) 2_656 . ?
O16 Na6 O10 160.36(18) 2_656 . ?
O16 Na6 O13 119.61(17) 2_656 2_556 ?
O16 Na6 O14 83.37(17) 2_656 2_556 ?
P2 Na3 P4 158.41(5) 1_556 . ?
P2 Na3 P5 83.14(5) 1_556 1_655 ?
P2 Na3 Na3 62.99(4) 1_556 2_657 ?
P4 Na3 Na3 132.81(5) . 2_657 ?
P5 Na3 P4 102.76(5) 1_655 . ?
P5 Na3 Na3 105.09(4) 1_655 2_657 ?
O4 Na3 P2 100.68(11) 2_656 1_556 ?
O4 Na3 P2 25.85(12) 1_556 1_556 ?
O4 Na3 P4 148.78(13) 1_556 . ?
O4 Na3 P4 99.38(11) 2_656 . ?
O4 Na3 P5 106.72(12) 1_556 1_655 ?
O4 Na3 P5 95.64(11) 2_656 1_655 ?
O4 Na3 O4 87.83(16) 1_556 2_656 ?
O4 Na3 O6 170.87(15) 2_656 2_666 ?
O4 Na3 O6 83.05(15) 1_556 2_666 ?
O4 Na3 O14 109.21(16) 1_556 1_655 ?
O4 Na3 O15 80.48(16) 1_556 . ?
O4 Na3 Na3 46.92(12) 1_556 2_657 ?
O4 Na3 Na3 40.90(11) 2_656 2_657 ?
O6 Na3 P2 70.97(10) 2_666 1_556 ?
O6 Na3 P4 88.43(10) 2_666 . ?
O6 Na3 P5 87.17(10) 2_666 1_655 ?
O6 Na3 Na3 129.97(10) 2_666 2_657 ?
O14 Na3 P2 91.53(11) 1_655 1_556 ?
O14 Na3 P4 101.92(11) 1_655 . ?
O14 Na3 P5 23.04(11) 1_655 1_655 ?
O14 Na3 O4 72.98(15) 1_655 2_656 ?
O14 Na3 O6 110.20(15) 1_655 2_666 ?
O14 Na3 Na3 90.10(11) 1_655 2_657 ?
O15 Na3 P2 101.89(12) . 1_556 ?
O15 Na3 P4 68.83(11) . . ?
O15 Na3 P5 168.38(12) . 1_655 ?
O15 Na3 O4 93.72(16) . 2_656 ?
O15 Na3 O6 84.65(15) . 2_666 ?
O15 Na3 O14 162.77(16) . 1_655 ?
O15 Na3 Na3 86.51(12) . 2_657 ?
O16 Na3 P2 157.02(13) . 1_556 ?
O16 Na3 P4 18.58(12) . . ?
O16 Na3 P5 84.28(12) . 1_655 ?
O16 Na3 O4 99.62(16) . 2_656 ?
O16 Na3 O4 166.17(17) . 1_556 ?
O16 Na3 O6 89.28(16) . 2_666 ?
O16 Na3 O14 84.22(16) . 1_655 ?
O16 Na3 O15 87.38(16) . . ?
O16 Na3 Na3 139.33(13) . 2_657 ?
P1 Na5 P1 161.14(6) 2_765 2_665 ?
P1 Na5 Na5 130.49(4) 2_665 2_765 ?
P1 Na5 Na5 59.51(3) 2_765 2_765 ?
P3 Na5 P1 85.68(4) 2_665 2_765 ?
P3 Na5 P1 75.56(4) 2_665 2_665 ?
P3 Na5 Na5 114.38(4) 2_665 2_765 ?
O1 Na5 P1 91.10(11) . 2_665 ?
O1 Na5 P1 22.61(11) 2_765 2_765 ?
O1 Na5 P1 97.17(11) . 2_765 ?
O1 Na5 P1 172.70(11) 2_765 2_665 ?
O1 Na5 P3 109.97(11) . 2_665 ?
O1 Na5 P3 106.37(11) 2_765 2_665 ?
O1 Na5 O1 81.62(15) 2_765 . ?
O1 Na5 Na5 39.39(10) . 2_765 ?
O1 Na5 Na5 42.22(11) 2_765 2_765 ?
O2 Na5 P1 97.05(12) . 2_665 ?
O2 Na5 P1 100.94(12) . 2_765 ?
O2 Na5 P3 166.45(12) . 2_665 ?
O2 Na5 O1 82.41(16) . 2_765 ?
O2 Na5 O1 81.15(15) . . ?
O2 Na5 O6 83.81(16) . 2_665 ?
O2 Na5 O12 80.18(16) . 1_654 ?
O2 Na5 Na5 79.10(12) . 2_765 ?
O6 Na5 P1 21.76(11) 2_665 2_665 ?
O6 Na5 P1 156.78(11) 2_665 2_765 ?
O6 Na5 P3 85.58(11) 2_665 2_665 ?
O6 Na5 O1 106.03(14) 2_665 . ?
O6 Na5 O1 163.01(15) 2_665 2_765 ?
O6 Na5 Na5 143.23(11) 2_665 2_765 ?
O8 Na5 P1 81.53(13) 2_665 2_665 ?
O8 Na5 P1 81.78(13) 2_665 2_765 ?
O8 Na5 P3 22.42(12) 2_665 2_665 ?
O8 Na5 O1 88.47(16) 2_665 . ?
O8 Na5 O1 97.66(16) 2_665 2_765 ?
O8 Na5 O2 169.51(16) 2_665 . ?
O8 Na5 O6 97.69(16) 2_665 2_665 ?
O8 Na5 O12 110.29(16) 2_665 1_654 ?
O8 Na5 Na5 93.87(12) 2_665 2_765 ?
O12 Na5 P1 102.72(12) 1_654 2_665 ?
O12 Na5 P1 75.08(12) 1_654 2_765 ?
O12 Na5 P3 90.27(11) 1_654 2_665 ?
O12 Na5 O1 84.40(15) 1_654 2_765 ?
O12 Na5 O1 157.96(15) 1_654 . ?
O12 Na5 O6 83.49(15) 1_654 2_665 ?
O12 Na5 Na5 124.54(11) 1_654 2_765 ?
P3 Na1 P5 115.11(5) 2_566 . ?
P4 Na1 P3 167.19(5) . 2_566 ?
P4 Na1 P5 53.50(4) . . ?
O5 Na1 P3 75.23(11) 2_666 2_566 ?
O5 Na1 P4 97.64(11) 2_666 . ?
O5 Na1 P5 90.01(11) 2_666 . ?
O5 Na1 O17 170.55(15) 2_666 2_556 ?
O9 Na1 P3 23.73(12) 2_566 2_566 ?
O9 Na1 P4 157.35(12) 2_566 . ?
O9 Na1 P5 110.58(12) 2_566 . ?
O9 Na1 O5 98.39(16) 2_566 2_666 ?
O9 Na1 O10 82.23(16) 2_566 . ?
O9 Na1 O12 87.99(16) 2_566 . ?
O9 Na1 O17 72.38(15) 2_566 2_556 ?
O10 Na1 P3 81.41(11) . 2_566 ?
O10 Na1 P4 110.58(12) . . ?
O10 Na1 P5 162.64(12) . . ?
O10 Na1 O5 99.90(16) . 2_666 ?
O10 Na1 O17 81.15(15) . 2_556 ?
O11 Na1 P3 165.42(13) . 2_566 ?
O11 Na1 P4 22.82(12) . . ?
O11 Na1 P5 76.17(12) . . ?
O11 Na1 O5 96.34(17) . 2_666 ?
O11 Na1 O9 163.75(17) . 2_566 ?
O11 Na1 O10 88.51(16) . . ?
O11 Na1 O12 99.47(16) . . ?
O11 Na1 O17 93.07(16) . 2_556 ?
O12 Na1 P3 92.15(11) . 2_566 ?
O12 Na1 P4 76.77(11) . . ?
O12 Na1 P5 23.30(11) . . ?
O12 Na1 O5 87.67(16) . 2_666 ?
O12 Na1 O10 168.39(16) . . ?
O12 Na1 O17 89.95(16) . 2_556 ?
O17 Na1 P3 95.74(11) 2_556 2_566 ?
O17 Na1 P4 90.71(11) 2_556 . ?
O17 Na1 P5 91.42(11) 2_556 . ?

loop_
_geom_bond_atom_site_label_1
_geom_bond_atom_site_label_2
_geom_bond_distance
_geom_bond_site_symmetry_2
_geom_bond_publ_flag
Cd1 O1 2.510(4) . ?
Cd1 O1 2.370(4) 2_765 ?
Cd1 O2 2.241(4) . ?
Cd1 O6 2.355(5) 2_665 ?
Cd1 O8 2.234(5) 2_665 ?
Cd1 O12 2.348(4) 1_654 ?
Cd2 O1 2.643(5) 2_665 ?
Cd2 O2 2.320(5) 1_455 ?
Cd2 O4 2.381(5) . ?
Cd2 O8 2.313(5) . ?
Cd2 O14 2.349(4) 2_556 ?
Cd2 O15 2.277(4) 1_554 ?
Cd3 Cd3 3.4287(16) 2_657 ?
Cd3 O4 2.247(5) 1_556 ?
Cd3 O4 2.506(5) 2_656 ?
Cd3 O6 2.603(4) 2_666 ?
Cd3 O14 2.384(5) 1_655 ?
Cd3 O15 2.329(5) . ?
Cd3 O16 2.193(5) . ?
Cd4 O5 2.403(4) . ?
Cd4 O7 2.163(5) . ?
Cd4 O9 2.396(5) 2_666 ?
Cd4 O10 2.221(4) 1_655 ?
Cd4 O17 2.536(4) 2_656 ?
Cd4 O18 2.176(5) . ?
Cd5 O5 2.358(4) 2_666 ?
Cd5 O9 2.259(4) 2_566 ?
Cd5 O10 2.317(4) . ?
Cd5 O11 2.197(4) . ?
Cd5 O12 2.301(5) . ?
Cd5 O17 2.441(4) 2_556 ?
Na4 P1 3.205(3) . ?
Na4 P4 3.031(3) 2_666 ?
Na4 O5 2.848(6) . ?
Na4 O6 2.477(5) . ?
Na4 O9 2.309(5) . ?
Na4 O11 2.469(6) 2_666 ?
Na4 O12 2.900(6) 2_566 ?
Na4 O16 2.475(5) 2_666 ?
Na4 O17 2.375(5) 1_565 ?
P1 O1 1.519(5) . ?
P1 O3 1.607(5) . ?
P1 O5 1.523(5) . ?
P1 O6 1.510(5) . ?
P1 Na5 3.4035(18) 2_765 ?
P1 Na5 3.4194(18) 2_665 ?
P2 O2 1.517(5) . ?
P2 O3 1.623(5) . ?
P2 O4 1.523(5) . ?
P2 O18 1.483(5) . ?
P2 Na2 3.3040(19) 1_655 ?
P2 Na3 3.1877(19) 1_554 ?
P3 O7 1.517(5) . ?
P3 O8 1.542(5) . ?
P3 O9 1.538(5) . ?
P3 O10 1.534(5) . ?
P3 Na6 2.920(3) . ?
P3 Na5 3.3508(18) 2_665 ?
P3 Na1 3.3085(18) 2_566 ?
P4 Na4 3.031(3) 2_666 ?
P4 O11 1.514(5) . ?
P4 O13 1.611(5) . ?
P4 O16 1.512(5) . ?
P4 O17 1.511(4) . ?
P4 Na6 3.309(3) 2_656 ?
P4 Na6 3.345(3) . ?
P4 Na3 3.4191(19) . ?
P4 Na1 3.2768(18) . ?
P5 O12 1.519(5) . ?
P5 O13 1.612(5) . ?
P5 O14 1.529(5) . ?
P5 O15 1.497(5) . ?
P5 Na2 3.3751(18) 1_556 ?
P5 Na6 2.995(3) 2_556 ?
P5 Na3 3.4049(19) 1_455 ?
P5 Na1 3.3295(18) . ?
O1 Cd1 2.370(4) 2_765 ?
O1 Cd2 2.643(5) 2_665 ?
O1 Na2 2.643(5) 2_665 ?
O1 Na5 2.370(4) 2_765 ?
O1 Na5 2.510(4) . ?
O2 Cd2 2.320(5) 1_655 ?
O2 Na2 2.320(5) 1_655 ?
O2 Na5 2.241(4) . ?
O4 Cd3 2.247(5) 1_554 ?
O4 Cd3 2.506(5) 2_656 ?
O4 Na2 2.381(5) . ?
O4 Na3 2.506(5) 2_656 ?
O4 Na3 2.247(5) 1_554 ?
O5 Cd5 2.358(4) 2_666 ?
O5 Na1 2.358(4) 2_666 ?
O6 Cd1 2.355(5) 2_665 ?
O6 Cd3 2.603(4) 2_666 ?
O6 Na3 2.603(4) 2_666 ?
O6 Na5 2.355(5) 2_665 ?
O7 Na6 2.275(5) . ?
O8 Cd1 2.234(5) 2_665 ?
O8 Na2 2.313(5) . ?
O8 Na5 2.234(5) 2_665 ?
O9 Cd4 2.396(5) 2_666 ?
O9 Cd5 2.259(4) 2_566 ?
O9 Na1 2.259(4) 2_566 ?
O10 Cd4 2.221(4) 1_455 ?
O10 Na6 2.746(5) . ?
O10 Na1 2.317(4) . ?
O11 Na4 2.469(6) 2_666 ?
O11 Na6 2.214(5) . ?
O11 Na1 2.197(4) . ?
O12 Cd1 2.348(4) 1_456 ?
O12 Na4 2.900(6) 2_566 ?
O12 Na5 2.348(4) 1_456 ?
O12 Na1 2.301(5) . ?
O13 Na6 2.569(5) 2_556 ?
O14 Cd2 2.349(4) 2_556 ?
O14 Cd3 2.384(5) 1_455 ?
O14 Na2 2.349(4) 2_556 ?
O14 Na6 2.349(5) 2_556 ?
O14 Na3 2.384(5) 1_455 ?
O15 Cd2 2.277(4) 1_556 ?
O15 Na2 2.277(4) 1_556 ?
O15 Na3 2.329(5) . ?
O16 Na4 2.475(5) 2_666 ?
O16 Na6 2.269(5) 2_656 ?
O16 Na3 2.193(5) . ?
O17 Cd4 2.536(4) 2_656 ?
O17 Cd5 2.441(4) 2_556 ?
O17 Na4 2.375(5) 1_545 ?
O17 Na1 2.441(4) 2_556 ?
Na2 P2 3.3040(19) 1_455 ?
Na2 P5 3.3751(18) 1_554 ?
Na2 O1 2.643(5) 2_665 ?
Na2 O2 2.320(5) 1_455 ?
Na2 O14 2.349(4) 2_556 ?
Na2 O15 2.277(4) 1_554 ?
Na6 P4 3.309(3) 2_656 ?
Na6 P5 2.995(3) 2_556 ?
Na6 O13 2.569(5) 2_556 ?
Na6 O14 2.349(5) 2_556 ?
Na6 O16 2.269(5) 2_656 ?
Na3 P2 3.1877(19) 1_556 ?
Na3 P5 3.4049(19) 1_655 ?
Na3 O4 2.506(5) 2_656 ?
Na3 O4 2.247(5) 1_556 ?
Na3 O6 2.603(4) 2_666 ?
Na3 O14 2.384(5) 1_655 ?
Na3 Na3 3.4287(16) 2_657 ?
Na5 P1 3.4035(18) 2_765 ?
Na5 P1 3.4194(18) 2_665 ?
Na5 P3 3.3507(18) 2_665 ?
Na5 O1 2.370(4) 2_765 ?
Na5 O6 2.355(5) 2_665 ?
Na5 O8 2.234(5) 2_665 ?
Na5 O12 2.348(4) 1_654 ?
Na5 Na5 3.6949(11) 2_765 ?
Na1 P3 3.3085(18) 2_566 ?
Na1 O5 2.358(4) 2_666 ?
Na1 O9 2.259(4) 2_566 ?
Na1 O17 2.441(4) 2_556 ?

loop_
_geom_torsion_atom_site_label_1
_geom_torsion_atom_site_label_2
_geom_torsion_atom_site_label_3
_geom_torsion_atom_site_label_4
_geom_torsion
_geom_torsion_site_symmetry_1
_geom_torsion_site_symmetry_2
_geom_torsion_site_symmetry_3
_geom_torsion_site_symmetry_4
_geom_torsion_publ_flag
Na4 P1 O3 P2 -128.1(3) . . . . ?
Na4 P4 O13 P5 -15.8(5) 2_666 . . . ?
Na4 P4 O17 Na4 1.4(5) 2_666 . . 1_545 ?
O1 P1 O3 P2 60.9(4) . . . . ?
O1 P1 O5 Cd4 -117.8(3) . . . . ?
O1 P1 O5 Cd5 52.1(4) . . . 2_666 ?
O1 P1 O5 Na4 134.3(2) . . . . ?
O1 P1 O5 Na1 52.1(4) . . . 2_666 ?
O1 P1 O6 Cd1 116.6(3) . . . 2_665 ?
O1 P1 O6 Cd3 -38.7(4) . . . 2_666 ?
O1 P1 O6 Na4 -134.7(2) . . . . ?
O1 P1 O6 Na3 -38.7(4) . . . 2_666 ?
O1 P1 O6 Na5 116.6(3) . . . 2_665 ?
O2 P2 O3 P1 -59.7(4) . . . . ?
O2 P2 O4 Cd2 -130.5(3) . . . . ?
O2 P2 O4 Cd3 -7.1(4) . . . 1_554 ?
O2 P2 O4 Cd3 98.5(3) . . . 2_656 ?
O2 P2 O4 Na2 -130.5(3) . . . . ?
O2 P2 O4 Na3 98.5(3) . . . 2_656 ?
O2 P2 O4 Na3 -7.1(4) . . . 1_554 ?
O2 P2 O18 Cd4 124.8(3) . . . . ?
O3 P1 O1 Cd1 -112.4(3) . . . 2_765 ?
O3 P1 O1 Cd1 10.5(3) . . . . ?
O3 P1 O1 Cd2 122.1(3) . . . 2_665 ?
O3 P1 O1 Na2 122.1(3) . . . 2_665 ?
O3 P1 O1 Na5 10.5(3) . . . . ?
O3 P1 O1 Na5 -112.4(3) . . . 2_765 ?
O3 P1 O5 Cd4 -1.6(4) . . . . ?
O3 P1 O5 Cd5 168.4(3) . . . 2_666 ?
O3 P1 O5 Na4 -109.5(2) . . . . ?
O3 P1 O5 Na1 168.4(3) . . . 2_666 ?
O3 P1 O6 Cd1 2.1(3) . . . 2_665 ?
O3 P1 O6 Cd3 -153.2(3) . . . 2_666 ?
O3 P1 O6 Na4 110.7(2) . . . . ?
O3 P1 O6 Na3 -153.2(3) . . . 2_666 ?
O3 P1 O6 Na5 2.1(3) . . . 2_665 ?
O3 P2 O2 Cd1 -20.0(4) . . . . ?
O3 P2 O2 Cd2 118.7(3) . . . 1_655 ?
O3 P2 O2 Na2 118.7(3) . . . 1_655 ?
O3 P2 O2 Na5 -20.0(4) . . . . ?
O3 P2 O4 Cd2 -16.0(4) . . . . ?
O3 P2 O4 Cd3 107.5(3) . . . 1_554 ?
O3 P2 O4 Cd3 -146.9(2) . . . 2_656 ?
O3 P2 O4 Na2 -16.0(4) . . . . ?
O3 P2 O4 Na3 -146.9(2) . . . 2_656 ?
O3 P2 O4 Na3 107.5(3) . . . 1_554 ?
O3 P2 O18 Cd4 6.7(4) . . . . ?
O4 P2 O2 Cd1 92.3(3) . . . . ?
O4 P2 O2 Cd2 -129.1(3) . . . 1_655 ?
O4 P2 O2 Na2 -129.1(3) . . . 1_655 ?
O4 P2 O2 Na5 92.3(3) . . . . ?
O4 P2 O3 P1 -177.4(4) . . . . ?
O4 P2 O18 Cd4 -108.3(3) . . . . ?
O5 P1 O1 Cd1 127.6(3) . . . . ?
O5 P1 O1 Cd1 4.7(4) . . . 2_765 ?
O5 P1 O1 Cd2 -120.8(3) . . . 2_665 ?
O5 P1 O1 Na2 -120.8(3) . . . 2_665 ?
O5 P1 O1 Na5 4.7(4) . . . 2_765 ?
O5 P1 O1 Na5 127.6(3) . . . . ?
O5 P1 O3 P2 -60.9(4) . . . . ?
O5 P1 O6 Cd1 -112.6(3) . . . 2_665 ?
O5 P1 O6 Cd3 92.1(3) . . . 2_666 ?
O5 P1 O6 Na4 -4.0(3) . . . . ?
O5 P1 O6 Na3 92.1(3) . . . 2_666 ?
O5 P1 O6 Na5 -112.6(3) . . . 2_665 ?
O6 P1 O1 Cd1 134.0(3) . . . 2_765 ?
O6 P1 O1 Cd1 -103.1(3) . . . . ?
O6 P1 O1 Cd2 8.5(4) . . . 2_665 ?
O6 P1 O1 Na2 8.5(4) . . . 2_665 ?
O6 P1 O1 Na5 -103.1(3) . . . . ?
O6 P1 O1 Na5 134.0(3) . . . 2_765 ?
O6 P1 O3 P2 -178.4(4) . . . . ?
O6 P1 O5 Cd4 111.2(3) . . . . ?
O6 P1 O5 Cd5 -78.8(4) . . . 2_666 ?
O6 P1 O5 Na4 3.3(3) . . . . ?
O6 P1 O5 Na1 -78.8(4) . . . 2_666 ?
O7 P3 O8 Cd1 -116.1(3) . . . 2_665 ?
O7 P3 O8 Cd2 48.6(4) . . . . ?
O7 P3 O8 Na2 48.6(4) . . . . ?
O7 P3 O8 Na5 -116.1(3) . . . 2_665 ?
O7 P3 O9 Cd4 -68.1(3) . . . 2_666 ?
O7 P3 O9 Cd5 -170.0(3) . . . 2_566 ?
O7 P3 O9 Na4 61.0(5) . . . . ?
O7 P3 O9 Na1 -170.0(3) . . . 2_566 ?
O7 P3 O10 Cd4 -162.8(3) . . . 1_455 ?
O7 P3 O10 Cd5 40.2(5) . . . . ?
O7 P3 O10 Na6 -34.3(2) . . . . ?
O7 P3 O10 Na1 40.2(5) . . . . ?
O8 P3 O7 Cd4 82.6(5) . . . . ?
O8 P3 O7 Na6 -77.7(3) . . . . ?
O8 P3 O9 Cd4 168.3(2) . . . 2_666 ?
O8 P3 O9 Cd5 66.3(3) . . . 2_566 ?
O8 P3 O9 Na4 -62.6(4) . . . . ?
O8 P3 O9 Na1 66.3(3) . . . 2_566 ?
O8 P3 O10 Cd4 -41.1(4) . . . 1_455 ?
O8 P3 O10 Cd5 161.9(4) . . . . ?
O8 P3 O10 Na6 87.4(2) . . . . ?
O8 P3 O10 Na1 161.9(4) . . . . ?
O9 P3 O7 Cd4 -39.0(6) . . . . ?
O9 P3 O7 Na6 160.7(2) . . . . ?
O9 P3 O8 Cd1 6.2(4) . . . 2_665 ?
O9 P3 O8 Cd2 170.9(3) . . . . ?
O9 P3 O8 Na2 170.9(3) . . . . ?
O9 P3 O8 Na5 6.2(4) . . . 2_665 ?
O9 P3 O10 Cd4 78.7(4) . . . 1_455 ?
O9 P3 O10 Cd5 -78.3(4) . . . . ?
O9 P3 O10 Na6 -152.8(2) . . . . ?
O9 P3 O10 Na1 -78.3(4) . . . . ?
O10 P3 O7 Cd4 -156.9(4) . . . . ?
O10 P3 O7 Na6 42.8(3) . . . . ?
O10 P3 O8 Cd1 126.3(3) . . . 2_665 ?
O10 P3 O8 Cd2 -69.0(4) . . . . ?
O10 P3 O8 Na2 -69.0(4) . . . . ?
O10 P3 O8 Na5 126.3(3) . . . 2_665 ?
O10 P3 O9 Cd4 47.5(3) . . . 2_666 ?
O10 P3 O9 Cd5 -54.4(3) . . . 2_566 ?
O10 P3 O9 Na4 176.7(3) . . . . ?
O10 P3 O9 Na1 -54.4(3) . . . 2_566 ?
O11 P4 O13 P5 -72.9(5) . . . . ?
O11 P4 O13 Na6 87.2(4) . . . 2_556 ?
O11 P4 O16 Cd3 102.1(4) . . . . ?
O11 P4 O16 Na4 -0.6(3) . . . 2_666 ?
O11 P4 O16 Na6 -113.2(3) . . . 2_656 ?
O11 P4 O16 Na3 102.1(4) . . . . ?
O11 P4 O17 Cd4 -174.8(2) . . . 2_656 ?
O11 P4 O17 Cd5 -71.4(4) . . . 2_556 ?
O11 P4 O17 Na4 63.4(4) . . . 1_545 ?
O11 P4 O17 Na1 -71.4(4) . . . 2_556 ?
O12 P5 O13 P4 79.3(4) . . . . ?
O12 P5 O13 Na6 -86.8(2) . . . 2_556 ?
O12 P5 O14 Cd2 -170.1(3) . . . 2_556 ?
O12 P5 O14 Cd3 -17.7(3) . . . 1_455 ?
O12 P5 O14 Na2 -170.1(3) . . . 2_556 ?
O12 P5 O14 Na6 78.8(3) . . . 2_556 ?
O12 P5 O14 Na3 -17.7(3) . . . 1_455 ?
O12 P5 O15 Cd2 61.3(4) . . . 1_556 ?
O12 P5 O15 Cd3 -101.9(4) . . . . ?
O12 P5 O15 Na2 61.3(4) . . . 1_556 ?
O12 P5 O15 Na3 -101.9(4) . . . . ?
O13 P4 O11 Cd5 15.1(4) . . . . ?
O13 P4 O11 Na4 119.4(2) . . . 2_666 ?
O13 P4 O11 Na6 -134.9(3) . . . . ?
O13 P4 O11 Na1 15.1(4) . . . . ?
O13 P4 O16 Cd3 -13.5(5) . . . . ?
O13 P4 O16 Na4 -116.2(2) . . . 2_666 ?
O13 P4 O16 Na6 131.2(3) . . . 2_656 ?
O13 P4 O16 Na3 -13.5(5) . . . . ?
O13 P4 O17 Cd4 -60.0(3) . . . 2_656 ?
O13 P4 O17 Cd5 43.3(4) . . . 2_556 ?
O13 P4 O17 Na4 178.2(3) . . . 1_545 ?
O13 P4 O17 Na1 43.3(4) . . . 2_556 ?
O13 P5 O12 Cd1 -164.4(3) . . . 1_456 ?
O13 P5 O12 Cd5 -25.8(3) . . . . ?
O13 P5 O12 Na4 73.8(3) . . . 2_566 ?
O13 P5 O12 Na5 -164.4(3) . . . 1_456 ?
O13 P5 O12 Na1 -25.8(3) . . . . ?
O13 P5 O14 Cd2 79.5(3) . . . 2_556 ?
O13 P5 O14 Cd3 -128.1(3) . . . 1_455 ?
O13 P5 O14 Na2 79.5(3) . . . 2_556 ?
O13 P5 O14 Na6 -31.6(3) . . . 2_556 ?
O13 P5 O14 Na3 -128.1(3) . . . 1_455 ?
O13 P5 O15 Cd2 177.9(3) . . . 1_556 ?
O13 P5 O15 Cd3 14.7(4) . . . . ?
O13 P5 O15 Na2 177.9(3) . . . 1_556 ?
O13 P5 O15 Na3 14.7(4) . . . . ?
O14 P5 O12 Cd1 86.7(3) . . . 1_456 ?
O14 P5 O12 Cd5 -134.6(3) . . . . ?
O14 P5 O12 Na4 -35.1(4) . . . 2_566 ?
O14 P5 O12 Na5 86.7(3) . . . 1_456 ?
O14 P5 O12 Na1 -134.6(3) . . . . ?
O14 P5 O13 P4 -165.6(4) . . . . ?
O14 P5 O13 Na6 28.2(2) . . . 2_556 ?
O14 P5 O15 Cd2 -69.0(4) . . . 1_556 ?
O14 P5 O15 Cd3 127.8(3) . . . . ?
O14 P5 O15 Na2 -69.0(4) . . . 1_556 ?
O14 P5 O15 Na3 127.8(3) . . . . ?
O15 P5 O12 Cd1 -45.5(4) . . . 1_456 ?
O15 P5 O12 Cd5 93.2(3) . . . . ?
O15 P5 O12 Na4 -167.3(3) . . . 2_566 ?
O15 P5 O12 Na5 -45.5(4) . . . 1_456 ?
O15 P5 O12 Na1 93.2(3) . . . . ?
O15 P5 O13 P4 -44.3(5) . . . . ?
O15 P5 O13 Na6 149.6(2) . . . 2_556 ?
O15 P5 O14 Cd2 -37.4(4) . . . 2_556 ?
O15 P5 O14 Cd3 115.0(3) . . . 1_455 ?
O15 P5 O14 Na2 -37.4(4) . . . 2_556 ?
O15 P5 O14 Na6 -148.5(2) . . . 2_556 ?
O15 P5 O14 Na3 115.0(3) . . . 1_455 ?
O16 P4 O11 Cd5 -103.8(3) . . . . ?
O16 P4 O11 Na4 0.6(3) . . . 2_666 ?
O16 P4 O11 Na6 106.3(3) . . . . ?
O16 P4 O11 Na1 -103.8(3) . . . . ?
O16 P4 O13 P5 44.4(5) . . . . ?
O16 P4 O13 Na6 -155.5(3) . . . 2_556 ?
O16 P4 O17 Cd4 60.8(3) . . . 2_656 ?
O16 P4 O17 Cd5 164.2(3) . . . 2_556 ?
O16 P4 O17 Na4 -61.0(4) . . . 1_545 ?
O16 P4 O17 Na1 164.2(3) . . . 2_556 ?
O17 P4 O11 Cd5 129.1(3) . . . . ?
O17 P4 O11 Na4 -126.5(2) . . . 2_666 ?
O17 P4 O11 Na6 -20.8(4) . . . . ?
O17 P4 O11 Na1 129.1(3) . . . . ?
O17 P4 O13 P5 167.1(4) . . . . ?
O17 P4 O13 Na6 -32.8(4) . . . 2_556 ?
O17 P4 O16 Cd3 -130.9(4) . . . . ?
O17 P4 O16 Na4 126.5(2) . . . 2_666 ?
O17 P4 O16 Na6 13.8(4) . . . 2_656 ?
O17 P4 O16 Na3 -130.9(4) . . . . ?
O18 P2 O2 Cd1 -139.6(3) . . . . ?
O18 P2 O2 Cd2 -1.0(4) . . . 1_655 ?
O18 P2 O2 Na2 -1.0(4) . . . 1_655 ?
O18 P2 O2 Na5 -139.6(3) . . . . ?
O18 P2 O3 P1 61.1(5) . . . . ?
O18 P2 O4 Cd2 102.6(3) . . . . ?
O18 P2 O4 Cd3 -28.4(4) . . . 2_656 ?
O18 P2 O4 Cd3 -133.9(3) . . . 1_554 ?
O18 P2 O4 Na2 102.6(3) . . . . ?
O18 P2 O4 Na3 -133.9(3) . . . 1_554 ?
O18 P2 O4 Na3 -28.4(4) . . . 2_656 ?
Na2 P2 O3 P1 -20.1(5) 1_655 . . . ?
Na2 P2 O4 Na2 -170.20(14) 1_655 . . . ?
Na2 P5 O13 P4 -42.4(6) 1_556 . . . ?
Na2 P5 O14 Na2 -68.8(3) 1_556 . . 2_556 ?
Na6 P4 O11 Na6 68.4(4) 2_656 . . . ?
Na6 P4 O13 P5 -100.7(4) . . . . ?
Na6 P4 O13 P5 80.0(4) 2_656 . . . ?
Na6 P4 O13 Na6 -119.9(3) 2_656 . . 2_556 ?
Na6 P4 O13 Na6 59.4(4) . . . 2_556 ?
Na6 P4 O16 Na6 -79.2(3) . . . 2_656 ?
Na6 P5 O13 P4 166.1(5) 2_556 . . . ?
Na3 P2 O3 P1 -136.2(3) 1_554 . . . ?
Na3 P2 O4 Na3 105.6(3) 1_554 . . 2_656 ?
Na3 P4 O13 P5 38.1(4) . . . . ?
Na3 P5 O13 P4 159.8(3) 1_455 . . . ?
Na3 P5 O15 Na3 169.9(2) 1_455 . . . ?
Na5 P1 O1 Na5 122.9(4) 2_765 . . . ?
Na5 P1 O1 Na5 173.07(12) 2_665 . . 2_765 ?
Na5 P1 O1 Na5 -64.0(3) 2_665 . . . ?
Na5 P1 O3 P2 22.9(4) 2_765 . . . ?
Na5 P1 O3 P2 -177.1(4) 2_665 . . . ?
Na5 P1 O6 Na5 154.39(14) 2_765 . . 2_665 ?
Na1 P3 O10 Na1 -107.1(4) 2_566 . . . ?
Na1 P4 O13 P5 -64.1(4) . . . . ?
Na1 P4 O17 Na1 -36.2(5) . . . 2_556 ?
Na1 P5 O13 P4 63.3(4) . . . . ?
